data_4038372
loop_
_publ_author_name
'Schoemaker, Robin'
'Schwedtmann, Kai'
'Hennersdorf, Felix'
'Bauz\'a, Antonio'
'Frontera, Antonio'
'Weigand, Jan J.'

_publ_section_title
;
 Toward N,P-Doped \p-Extended PAHs: A One-Pot Synthesis to Diannulated
 1,4,2-Diazaphospholium Triflate Salts.
;
_journal_name_full 'The Journal of organic chemistry'
_journal_paper_doi 10.1021/acs.joc.0c00577
_journal_year 2020
_chemical_formula_moiety 'C7 H4 Cl2 N P S'
_chemical_formula_sum 'C7 H4 Cl2 N P S'
_chemical_formula_weight 236.04
_space_group_crystal_system triclinic
_space_group_IT_number 2
_space_group_name_Hall '-P 1'
_space_group_name_H-M_alt 'P -1'
_atom_sites_solution_hydrogens difmap
_audit_creation_date 2017-02-07
_audit_creation_method
;
Olex2 1.2
(compiled 2015.09.30 svn.r3233 for OlexSys, GUI svn.r5103)
;
_cell_angle_alpha 91.2912(19)
_cell_angle_beta 107.150(2)
_cell_angle_gamma 108.239(2)
_cell_formula_units_Z 2
_cell_length_a 6.71538(17)
_cell_length_b 6.98592(18)
_cell_length_c 10.6276(2)
_cell_measurement_reflns_used 2960
_cell_measurement_temperature 100.01(10)
_cell_measurement_theta_max 76.3340
_cell_measurement_theta_min 4.3590
_cell_volume 448.83(2)
_computing_cell_refinement 'CrysAlisPro 1.171.38.43 (Rigaku OD, 2015)'
_computing_data_collection 'CrysAlisPro 1.171.38.43 (Rigaku OD, 2015)'
_computing_data_reduction 'CrysAlisPro 1.171.38.43 (Rigaku OD, 2015)'
_computing_molecular_graphics 'Olex2 (Dolomanov et al., 2009)'
_computing_publication_material 'Olex2 (Dolomanov et al., 2009)'
_computing_structure_refinement 'ShelXL (Sheldrick, 2015)'
_computing_structure_solution 'ShelXT (Sheldrick, 2015)'
_diffrn_ambient_environment N~2~
_diffrn_ambient_temperature 100.01(10)
_diffrn_detector 'CCD plate'
_diffrn_detector_area_resol_mean 5.2850
_diffrn_detector_type AtlasS2
_diffrn_measured_fraction_theta_full 0.999
_diffrn_measured_fraction_theta_max 0.981
_diffrn_measurement_details
;
List of Runs (angles in degrees, time in seconds):

  # Type    Start    End  Width  t~exp~   \w     \q     \k     \f   Frames
--------------------------------------------------------------------------
  1  \w    -58.00  28.00   0.50    0.50    --  -38.50  57.00   0.00  172
  2  \w    -29.00  -2.00   0.50    0.50    --  -38.50 125.00-150.00   54
  3  \w    -68.00 -35.00   0.50    0.50    --  -38.50 125.00-150.00   66
  4  \w     16.00 113.00   0.50    0.50    --   42.50  57.00-150.00  194
  5  \w    141.00 176.00   0.50    2.00    --  111.00  61.00-180.00   70
  6  \w    113.00 171.00   0.50    2.00    --  111.00  15.00-180.00  116
  7  \w    104.00 133.00   0.50    2.00    --  111.00 -77.00-150.00   58
  8  \w    101.00 133.00   0.50    2.00    --  111.00 -45.00-150.00   64
  9  \w     89.00 177.00   0.50    2.00    --  111.00  30.00-120.00  176
 10  \w     85.00 112.00   0.50    2.00    --  111.00  61.00-180.00   54
 11  \w     66.00  92.00   0.50    2.00    --  111.00  15.00-180.00   52
 12  \w     41.00 100.00   0.50    2.00    --  111.00 -45.00-150.00  118
 13  \w     79.00 106.00   0.50    2.00    --  111.00 -94.00-180.00   54
 14  \w     84.00 111.00   0.50    2.00    --  111.00-125.00-180.00   54
 15  \w     53.00  81.00   0.50    2.00    --  111.00 -77.00-150.00   56
 16  \w     41.00  66.00   0.50    2.00    --  111.00-125.00-180.00   50
 17  \w     39.00  78.00   0.50    2.00    --  111.00 -77.00-180.00   78
 18  \w     47.00 121.00   0.50    2.00    --  111.00-125.00 -60.00  148
 19  \w     43.00 139.00   0.50    2.00    --  111.00 -61.00  30.00  192
 20  \w    153.00 178.00   0.50    2.00    --  111.00  15.00 120.00   50
 21  \w    140.00 172.00   0.50    2.00    --  111.00  45.00  90.00   64
 22  \w    109.00 136.00   0.50    2.00    --  111.00  45.00  90.00   54
 23  \w     76.00 101.00   0.50    2.00    --  111.00  15.00 120.00   50
 24  \w     32.00 105.00   0.50    2.00    --  111.00 -94.00  30.00  146
 25  \w     46.00 102.00   0.50    2.00    --  111.00-125.00  30.00  112
 26  \w    -60.00  33.00   0.50    0.50    --  -38.50  77.00  90.00  186
;
_diffrn_measurement_device 'four-circle diffractometer'
_diffrn_measurement_device_type 'SuperNova, Dual, Cu at zero, AtlasS2'
_diffrn_measurement_method '\w scans'
_diffrn_orient_matrix_type 'CrysAlisPro convention (1999,Acta A55,543-557)'
_diffrn_orient_matrix_UB_11 -0.0114612000
_diffrn_orient_matrix_UB_12 -0.0805301000
_diffrn_orient_matrix_UB_13 -0.1390097000
_diffrn_orient_matrix_UB_21 -0.1743750000
_diffrn_orient_matrix_UB_22 0.0993140000
_diffrn_orient_matrix_UB_23 -0.0637334000
_diffrn_orient_matrix_UB_31 0.1853860000
_diffrn_orient_matrix_UB_32 0.1960624000
_diffrn_orient_matrix_UB_33 -0.0017118000
_diffrn_radiation_monochromator mirror
_diffrn_radiation_probe x-ray
_diffrn_radiation_type CuK\a
_diffrn_radiation_wavelength 1.54184
_diffrn_reflns_av_R_equivalents 0.0156
_diffrn_reflns_av_unetI/netI 0.0210
_diffrn_reflns_Laue_measured_fraction_full 0.999
_diffrn_reflns_Laue_measured_fraction_max 0.981
_diffrn_reflns_limit_h_max 8
_diffrn_reflns_limit_h_min -7
_diffrn_reflns_limit_k_max 8
_diffrn_reflns_limit_k_min -8
_diffrn_reflns_limit_l_max 12
_diffrn_reflns_limit_l_min -13
_diffrn_reflns_number 3556
_diffrn_reflns_point_group_measured_fraction_full 0.999
_diffrn_reflns_point_group_measured_fraction_max 0.981
_diffrn_reflns_theta_full 67.684
_diffrn_reflns_theta_max 76.555
_diffrn_reflns_theta_min 4.389
_diffrn_source 'micro-focus sealed X-ray tube'
_diffrn_source_type 'SuperNova (Cu) X-ray Source'
_exptl_absorpt_coefficient_mu 9.863
_exptl_absorpt_correction_T_max 1.00000
_exptl_absorpt_correction_T_min 0.52383
_exptl_absorpt_correction_type multi-scan
_exptl_absorpt_process_details
;
CrysAlisPro 1.171.38.43 (Rigaku Oxford Diffraction, 2015)
Empirical absorption correction using spherical harmonics,
 implemented in SCALE3 ABSPACK scaling algorithm.
;
_exptl_crystal_colour colourless
_exptl_crystal_colour_primary colourless
_exptl_crystal_density_diffrn 1.747
_exptl_crystal_description block
_exptl_crystal_F_000 236
_exptl_crystal_size_max 0.204
_exptl_crystal_size_mid 0.111
_exptl_crystal_size_min 0.058
_refine_diff_density_max 0.247
_refine_diff_density_min -0.404
_refine_diff_density_rms 0.080
_refine_ls_extinction_method none
_refine_ls_goodness_of_fit_ref 1.074
_refine_ls_hydrogen_treatment refall
_refine_ls_matrix_type full
_refine_ls_number_parameters 125
_refine_ls_number_reflns 1850
_refine_ls_number_restraints 0
_refine_ls_restrained_S_all 1.074
_refine_ls_R_factor_all 0.0229
_refine_ls_R_factor_gt 0.0223
_refine_ls_shift/su_max 0.000
_refine_ls_shift/su_mean 0.000
_refine_ls_structure_factor_coef Fsqd
_refine_ls_weighting_details 'w=1/[\s^2^(Fo^2^)+(0.0375P)^2^+0.1374P] where P=(Fo^2^+2Fc^2^)/3'
_refine_ls_weighting_scheme calc
_refine_ls_wR_factor_gt 0.0608
_refine_ls_wR_factor_ref 0.0612
_reflns_Friedel_coverage 0.000
_reflns_number_gt 1796
_reflns_number_total 1850
_reflns_threshold_expression 'I > 2\s(I)'
_cod_data_source_file jo0c00577_si_010.cif
_cod_data_source_block jjw0611
_cod_database_code 4038372
_chemical_oxdiff_formula 'C14 H8 Cl4 N2 P2 S2 '
_shelx_space_group_comment
;
The symmetry employed for this shelxl refinement is uniquely defined
by the following loop, which should always be used as a source of
symmetry information in preference to the above space-group names.
They are only intended as comments.
;
_reflns_odcompleteness_completeness 99.88
_reflns_odcompleteness_iscentric 1
_reflns_odcompleteness_theta 66.97
_olex2_refinement_description
;
;
_shelx_shelxl_version_number 2014/7
_olex2_submission_special_instructions 'No special instructions were received'
_oxdiff_exptl_absorpt_empirical_details
;
Empirical correction (ABSPACK) includes:
- Absorption correction using spherical harmonics
- Frame scaling
;
_oxdiff_exptl_absorpt_empirical_full_max 1.863
_oxdiff_exptl_absorpt_empirical_full_min 0.777

loop_
_space_group_symop_operation_xyz
'x, y, z'
'-x, -y, -z'

loop_
_atom_site_label
_atom_site_type_symbol
_atom_site_fract_x
_atom_site_fract_y
_atom_site_fract_z
_atom_site_U_iso_or_equiv
_atom_site_adp_type
_atom_site_occupancy
_atom_site_site_symmetry_order
_atom_site_calc_flag
_atom_site_refinement_flags_posn
_atom_site_refinement_flags_adp
_atom_site_refinement_flags_occupancy
_atom_site_disorder_assembly
_atom_site_disorder_group
Cl1 Cl 0.74026(5) 0.92976(5) 0.03758(3) 0.01925(10) Uani 1 1 d . . . . .
Cl2 Cl 0.77755(6) 0.49350(5) 0.07457(3) 0.01985(10) Uani 1 1 d . . . . .
S1 S 0.57774(5) 0.81218(5) 0.29360(3) 0.01503(10) Uani 1 1 d . . . . .
P1 P 0.93931(5) 0.79226(5) 0.16083(3) 0.01577(10) Uani 1 1 d . . . . .
N1 N 0.94548(19) 0.74555(17) 0.41063(12) 0.0154(2) Uani 1 1 d . . . . .
C1 C 0.8271(2) 0.7807(2) 0.29825(14) 0.0146(3) Uani 1 1 d . . . . .
C2 C 0.6328(2) 0.7710(2) 0.45845(13) 0.0144(3) Uani 1 1 d . . . . .
C3 C 0.8376(2) 0.7381(2) 0.50445(14) 0.0140(3) Uani 1 1 d . . . . .
C4 C 0.9176(2) 0.7018(2) 0.63587(14) 0.0164(3) Uani 1 1 d . . . . .
H4 H 1.058(3) 0.678(3) 0.6670(19) 0.017(4) Uiso 1 1 d . . . . .
C5 C 0.7912(2) 0.7000(2) 0.71808(14) 0.0176(3) Uani 1 1 d . . . . .
H5 H 0.841(3) 0.674(3) 0.808(2) 0.018(4) Uiso 1 1 d . . . . .
C6 C 0.5866(2) 0.7326(2) 0.67096(14) 0.0173(3) Uani 1 1 d . . . . .
H6 H 0.506(4) 0.731(3) 0.729(2) 0.027(5) Uiso 1 1 d . . . . .
C7 C 0.5040(2) 0.7674(2) 0.54120(15) 0.0161(3) Uani 1 1 d . . . . .
H7 H 0.369(3) 0.786(3) 0.508(2) 0.022(5) Uiso 1 1 d . . . . .

loop_
_atom_site_aniso_label
_atom_site_aniso_U_11
_atom_site_aniso_U_22
_atom_site_aniso_U_33
_atom_site_aniso_U_23
_atom_site_aniso_U_13
_atom_site_aniso_U_12
Cl1 0.02054(17) 0.02169(18) 0.01635(17) 0.00694(12) 0.00534(13) 0.00839(13)
Cl2 0.02315(17) 0.02063(18) 0.01714(18) 0.00024(13) 0.00594(13) 0.00976(13)
S1 0.01427(17) 0.01885(18) 0.01320(17) 0.00326(12) 0.00352(12) 0.00791(13)
P1 0.01393(17) 0.02020(19) 0.01391(18) 0.00369(13) 0.00510(13) 0.00597(13)
N1 0.0154(5) 0.0147(5) 0.0155(6) 0.0009(4) 0.0041(4) 0.0053(4)
C1 0.0144(6) 0.0146(6) 0.0149(6) 0.0015(5) 0.0048(5) 0.0050(5)
C2 0.0162(6) 0.0123(6) 0.0133(6) 0.0008(5) 0.0031(5) 0.0044(5)
C3 0.0147(6) 0.0112(6) 0.0153(6) 0.0001(5) 0.0043(5) 0.0037(5)
C4 0.0165(6) 0.0156(6) 0.0154(6) 0.0009(5) 0.0023(5) 0.0058(5)
C5 0.0214(7) 0.0151(6) 0.0138(7) 0.0008(5) 0.0041(5) 0.0043(5)
C6 0.0212(7) 0.0147(6) 0.0177(7) 0.0011(5) 0.0097(5) 0.0050(5)
C7 0.0152(6) 0.0150(6) 0.0185(7) 0.0006(5) 0.0052(5) 0.0060(5)

loop_
_atom_type_symbol
_atom_type_description
_atom_type_scat_dispersion_real
_atom_type_scat_dispersion_imag
_atom_type_scat_source
C C 0.0181 0.0091 'International Tables Vol C Tables 4.2.6.8 and 6.1.1.4'
H H 0.0000 0.0000 'International Tables Vol C Tables 4.2.6.8 and 6.1.1.4'
Cl Cl 0.3639 0.7018 'International Tables Vol C Tables 4.2.6.8 and 6.1.1.4'
N N 0.0311 0.0180 'International Tables Vol C Tables 4.2.6.8 and 6.1.1.4'
P P 0.2955 0.4335 'International Tables Vol C Tables 4.2.6.8 and 6.1.1.4'
S S 0.3331 0.5567 'International Tables Vol C Tables 4.2.6.8 and 6.1.1.4'

loop_
_exptl_crystal_face_index_h
_exptl_crystal_face_index_k
_exptl_crystal_face_index_l
_exptl_crystal_face_perp_dist
0 0 1 0.0288
0 0 -1 0.0288
3 -3 -4 0.0380
-3 3 4 0.0380
-3 -1 2 0.0814
3 1 -2 0.0814
-2 4 -3 0.0532
0 -4 3 0.0916
4 -1 2 0.0652
-4 3 -1 0.0636
-2 2 6 0.0344
2 -2 4 0.0487

loop_
_geom_angle_atom_site_label_1
_geom_angle_atom_site_label_2
_geom_angle_atom_site_label_3
_geom_angle
_geom_angle_site_symmetry_1
_geom_angle_site_symmetry_3
_geom_angle_publ_flag
C2 S1 C1 88.40(7) . . ?
Cl1 P1 Cl2 99.727(19) . . ?
C1 P1 Cl1 98.26(5) . . ?
C1 P1 Cl2 98.23(4) . . ?
C1 N1 C3 109.84(11) . . ?
S1 C1 P1 126.38(8) . . ?
N1 C1 S1 117.08(10) . . ?
N1 C1 P1 116.54(10) . . ?
C3 C2 S1 109.89(10) . . ?
C7 C2 S1 128.56(11) . . ?
C7 C2 C3 121.55(13) . . ?
N1 C3 C2 114.79(12) . . ?
N1 C3 C4 125.02(12) . . ?
C4 C3 C2 120.20(13) . . ?
C3 C4 H4 119.9(11) . . ?
C5 C4 C3 118.30(13) . . ?
C5 C4 H4 121.8(11) . . ?
C4 C5 H5 120.1(11) . . ?
C4 C5 C6 121.02(13) . . ?
C6 C5 H5 118.9(11) . . ?
C5 C6 H6 118.9(13) . . ?
C7 C6 C5 121.57(13) . . ?
C7 C6 H6 119.5(13) . . ?
C2 C7 H7 120.0(13) . . ?
C6 C7 C2 117.36(13) . . ?
C6 C7 H7 122.6(13) . . ?

loop_
_geom_bond_atom_site_label_1
_geom_bond_atom_site_label_2
_geom_bond_distance
_geom_bond_site_symmetry_2
_geom_bond_publ_flag
Cl1 P1 2.0623(5) . ?
Cl2 P1 2.0697(5) . ?
S1 C1 1.7427(13) . ?
S1 C2 1.7310(14) . ?
P1 C1 1.8231(14) . ?
N1 C1 1.3015(18) . ?
N1 C3 1.3881(18) . ?
C2 C3 1.4101(19) . ?
C2 C7 1.3998(19) . ?
C3 C4 1.4008(19) . ?
C4 H4 0.97(2) . ?
C4 C5 1.384(2) . ?
C5 H5 0.95(2) . ?
C5 C6 1.409(2) . ?
C6 H6 0.93(2) . ?
C6 C7 1.385(2) . ?
C7 H7 0.92(2) . ?

loop_
_geom_torsion_atom_site_label_1
_geom_torsion_atom_site_label_2
_geom_torsion_atom_site_label_3
_geom_torsion_atom_site_label_4
_geom_torsion
_geom_torsion_site_symmetry_1
_geom_torsion_site_symmetry_2
_geom_torsion_site_symmetry_3
_geom_torsion_site_symmetry_4
_geom_torsion_publ_flag
Cl1 P1 C1 S1 15.67(9) . . . . ?
Cl1 P1 C1 N1 -164.29(10) . . . . ?
Cl2 P1 C1 S1 -85.49(9) . . . . ?
Cl2 P1 C1 N1 94.56(10) . . . . ?
S1 C2 C3 N1 -0.09(15) . . . . ?
S1 C2 C3 C4 179.82(10) . . . . ?
S1 C2 C7 C6 -179.46(11) . . . . ?
N1 C3 C4 C5 179.67(12) . . . . ?
C1 S1 C2 C3 0.48(10) . . . . ?
C1 S1 C2 C7 -179.36(13) . . . . ?
C1 N1 C3 C2 -0.53(17) . . . . ?
C1 N1 C3 C4 179.56(13) . . . . ?
C2 S1 C1 P1 179.19(9) . . . . ?
C2 S1 C1 N1 -0.86(11) . . . . ?
C2 C3 C4 C5 -0.2(2) . . . . ?
C3 N1 C1 S1 0.94(15) . . . . ?
C3 N1 C1 P1 -179.10(9) . . . . ?
C3 C2 C7 C6 0.7(2) . . . . ?
C3 C4 C5 C6 0.4(2) . . . . ?
C4 C5 C6 C7 0.0(2) . . . . ?
C5 C6 C7 C2 -0.6(2) . . . . ?
C7 C2 C3 N1 179.77(12) . . . . ?
C7 C2 C3 C4 -0.3(2) . . . . ?

loop_
_exptl_oxdiff_crystal_face_indexfrac_h
_exptl_oxdiff_crystal_face_indexfrac_k
_exptl_oxdiff_crystal_face_indexfrac_l
_exptl_oxdiff_crystal_face_x
_exptl_oxdiff_crystal_face_y
_exptl_oxdiff_crystal_face_z
0.0006 -0.0015 0.9997 -0.1389 -0.0640 -0.0019
-0.0006 0.0015 -0.9997 0.1389 0.0640 0.0019
2.9946 -2.9966 -4.0077 0.7641 -0.5644 -0.0255
-2.9946 2.9966 4.0077 -0.7641 0.5644 0.0255
-2.9976 -0.9960 1.9960 -0.1629 0.2966 -0.7544
2.9976 0.9960 -1.9960 0.1629 -0.2966 0.7544
-1.9991 4.0042 -2.9873 0.1157 0.9367 0.4196
0.0002 -4.0003 2.9871 -0.0931 -0.5877 -0.7894
3.9987 -1.0099 1.9970 -0.2421 -0.9249 0.5399
-3.9972 3.0062 -0.9912 -0.0585 1.0588 -0.1499
-1.9943 1.9926 6.0043 -0.9723 0.1630 0.0107
2.0006 -2.0079 3.9932 -0.4163 -0.8028 -0.0296
